data_7058072
loop_
_publ_author_name
'Dhankhar, Sandeep Singh'
'Nagaraja, C. M.'

_publ_section_title
;
 Construction of a 3D porous Co(ii) metal--organic framework (MOF) with
 Lewis acidic metal sites exhibiting selective CO2 capture and conversion
 under mild conditions
;
_journal_issue 5
_journal_name_full 'New Journal of Chemistry'
_journal_page_first 2163
_journal_paper_doi 10.1039/C8NJ04947E
_journal_volume 43
_journal_year 2019
_chemical_formula_moiety 'C34 H18 Co O10'
_chemical_formula_sum 'C34 H18 Co O10'
_chemical_formula_weight 645.41
_space_group_crystal_system monoclinic
_space_group_IT_number 15
_space_group_name_Hall '-I 2ya'
_space_group_name_H-M_alt 'I 1 2/a 1'
_symmetry_space_group_name_Hall '-I 2ya'
_symmetry_space_group_name_H-M 'I 1 2/a 1'
_atom_sites_solution_hydrogens geom
_audit_creation_method SHELXL-2014
_audit_update_record
;
2018-10-25 deposited with the CCDC.
2018-12-20 downloaded from the CCDC.
;
_cell_angle_alpha 90.000(5)
_cell_angle_beta 98.866(5)
_cell_angle_gamma 90.000(5)
_cell_formula_units_Z 4
_cell_length_a 10.668(5)
_cell_length_b 29.772(5)
_cell_length_c 15.940(5)
_cell_measurement_reflns_used 6209
_cell_measurement_temperature 100
_cell_measurement_theta_max 28.3
_cell_measurement_theta_min 2.4
_cell_volume 5002(3)
_computing_cell_refinement 'APEX2 (Bruker, 2014.3);SAINT (Bruker, 2014)'
_computing_data_collection 'APEX2 (Bruker, 2014.3)'
_computing_data_reduction 'SHELXL-2014 (Sheldrick, 2014)'
_computing_molecular_graphics 'Diamond, Platon'
_computing_publication_material 'SHELXL-2014/7 (Sheldrick, 2014)'
_computing_structure_refinement 'SHELXL-2014 (Sheldrick, 2014)'
_computing_structure_solution 'SHELXL-2014/7 (Sheldrick, 2014)'
_diffrn_ambient_temperature 100
_diffrn_measured_fraction_theta_full 0.998
_diffrn_measured_fraction_theta_max 0.994
_diffrn_measurement_device_type 'Bruker D8 Venture PHOTON 100 CMOS diffractometer'
_diffrn_radiation_type MoK\a
_diffrn_radiation_wavelength 0.71073
_diffrn_reflns_av_R_equivalents 0.1392
_diffrn_reflns_av_unetI/netI 0.1606
_diffrn_reflns_Laue_measured_fraction_full 0.998
_diffrn_reflns_Laue_measured_fraction_max 0.994
_diffrn_reflns_limit_h_max 14
_diffrn_reflns_limit_h_min -14
_diffrn_reflns_limit_k_max 39
_diffrn_reflns_limit_k_min -39
_diffrn_reflns_limit_l_max 20
_diffrn_reflns_limit_l_min -21
_diffrn_reflns_number 46212
_diffrn_reflns_point_group_measured_fraction_full 0.998
_diffrn_reflns_point_group_measured_fraction_max 0.994
_diffrn_reflns_theta_full 25.242
_diffrn_reflns_theta_max 28.323
_diffrn_reflns_theta_min 2.426
_diffrn_source 'fine-focus sealed tube'
_exptl_absorpt_coefficient_mu 0.379
_exptl_absorpt_correction_T_max 0.7457
_exptl_absorpt_correction_T_min 0.6658
_exptl_absorpt_correction_type empirical
_exptl_absorpt_process_details Sadabs
_exptl_crystal_colour orange
_exptl_crystal_density_diffrn 0.857
_exptl_crystal_density_method 'not measured'
_exptl_crystal_description rectangular
_exptl_crystal_F_000 1316
_exptl_crystal_size_max 0.27
_exptl_crystal_size_mid 0.22
_exptl_crystal_size_min 0.16
_refine_diff_density_max 1.385
_refine_diff_density_min -0.506
_refine_diff_density_rms 0.104
_refine_ls_extinction_method none
_refine_ls_goodness_of_fit_ref 0.989
_refine_ls_hydrogen_treatment constr
_refine_ls_matrix_type full
_refine_ls_number_parameters 205
_refine_ls_number_reflns 6209
_refine_ls_number_restraints 0
_refine_ls_restrained_S_all 0.989
_refine_ls_R_factor_all 0.1796
_refine_ls_R_factor_gt 0.0851
_refine_ls_shift/su_max 0.000
_refine_ls_shift/su_mean 0.000
_refine_ls_structure_factor_coef Fsqd
_refine_ls_weighting_details 'w=1/[\s^2^(Fo^2^)+(0.1379P)^2^] where P=(Fo^2^+2Fc^2^)/3'
_refine_ls_weighting_scheme calc
_refine_ls_wR_factor_gt 0.2197
_refine_ls_wR_factor_ref 0.2512
_reflns_Friedel_coverage 0.000
_reflns_number_gt 3135
_reflns_number_total 6209
_reflns_threshold_expression 'I > 2\s(I)'
_cod_data_source_file c8nj04947e2.cif
_cod_data_source_block MOF1
_cod_depositor_comments
;
The following automatic conversions were performed:

'_exptl_absorpt_correction_type' value 'Empirical' changed to
'empirical' according to
/home/data/users/saulius/crontab/automatic-downloads/rss-feeds/RSC/lib/dictionaries/cif_core.dic
dictionary named 'cif_core.dic' version 2.4.2 from 2011-04-26.

Automatic conversion script
Id: cif_fix_values 4973 2017-02-22 13:04:09Z antanas 

 Adding full bibliography for 7058072.cif.
;
_cod_database_code 7058072
_shelx_space_group_comment
;
The symmetry employed for this shelxl refinement is uniquely defined
by the following loop, which should always be used as a source of
symmetry information in preference to the above space-group names.
They are only intended as comments.
;
_shelxl_version_number 2014-3

loop_
_space_group_symop_operation_xyz
'x, y, z'
'-x+1/2, y, -z'
'x+1/2, y+1/2, z+1/2'
'-x+1, y+1/2, -z+1/2'
'-x, -y, -z'
'x-1/2, -y, z'
'-x+1/2, -y+1/2, -z+1/2'
'x, -y+1/2, z+1/2'

loop_
_atom_site_label
_atom_site_type_symbol
_atom_site_fract_x
_atom_site_fract_y
_atom_site_fract_z
_atom_site_U_iso_or_equiv
_atom_site_adp_type
_atom_site_occupancy
_atom_site_site_symmetry_order
_atom_site_calc_flag
_atom_site_refinement_flags_posn
_atom_site_refinement_flags_adp
_atom_site_refinement_flags_occupancy
Co1 Co 0.7500 0.2500 0.2500 0.0321(3) Uani 1 2 d S . P
O2 O 1.0641(3) 0.22423(9) 0.2080(2) 0.0517(10) Uani 1 1 d . . .
O3 O 0.7867(3) 0.18302(9) 0.2826(2) 0.0468(9) Uani 1 1 d . . .
O4 O 0.9798(3) 0.15824(9) 0.2668(2) 0.0459(9) Uani 1 1 d . . .
O1 O 0.8716(3) 0.25022(9) 0.1587(2) 0.0395(8) Uani 1 1 d . . .
C7 C 0.8065(3) 0.03127(10) 0.4179(2) 0.0163(8) Uani 1 1 d . . .
C3 C 0.9446(3) 0.07859(11) 0.3497(3) 0.0222(9) Uani 1 1 d . . .
H3 H 1.0233 0.0837 0.3331 0.027 Uiso 1 1 calc R U .
C8 C 0.7830(3) -0.01033(10) 0.4650(2) 0.0137(8) Uani 1 1 d . . .
C16 C 0.7898(3) -0.09245(10) 0.4693(2) 0.0158(8) Uani 1 1 d . . .
C15 C 1.1574(3) 0.36538(10) 0.0625(2) 0.0173(8) Uani 1 1 d . . .
C17 C 0.8204(3) -0.05148(10) 0.4357(2) 0.0163(8) Uani 1 1 d . . .
H17 H 0.8682 -0.0516 0.3916 0.020 Uiso 1 1 calc R U .
C2 C 0.8477(3) 0.11027(11) 0.3305(3) 0.0231(9) Uani 1 1 d . . .
C14 C 1.2337(4) 0.33428(11) 0.1110(3) 0.0277(10) Uani 1 1 d . . .
H14 H 1.3212 0.3383 0.1214 0.033 Uiso 1 1 calc R U .
C10 C 1.0497(4) 0.29080(11) 0.1274(3) 0.0262(10) Uani 1 1 d . . .
C13 C 1.0281(4) 0.35847(12) 0.0462(3) 0.0266(10) Uani 1 1 d . . .
H13 H 0.9765 0.3790 0.0131 0.032 Uiso 1 1 calc R U .
C6 C 0.9243(3) 0.03974(11) 0.3931(2) 0.0192(9) Uani 1 1 d . . .
H6 H 0.9897 0.0190 0.4059 0.023 Uiso 1 1 calc R U .
C11 C 1.1798(4) 0.29740(12) 0.1437(3) 0.0312(11) Uani 1 1 d . . .
H11 H 1.2310 0.2768 0.1769 0.037 Uiso 1 1 calc R U .
C5 C 0.7101(4) 0.06215(11) 0.3965(3) 0.0270(10) Uani 1 1 d . . .
H5 H 0.6304 0.0565 0.4111 0.032 Uiso 1 1 calc R U .
C4 C 0.7301(4) 0.10116(11) 0.3537(3) 0.0266(10) Uani 1 1 d . . .
H4 H 0.6641 0.1216 0.3403 0.032 Uiso 1 1 calc R U .
C1 C 0.8717(4) 0.15416(12) 0.2900(3) 0.0293(10) Uani 1 1 d . . .
C12 C 0.9749(4) 0.32119(12) 0.0788(3) 0.0318(11) Uani 1 1 d . . .
H12 H 0.8876 0.3168 0.0675 0.038 Uiso 1 1 calc R U .
C9 C 0.9893(4) 0.25261(13) 0.1667(3) 0.0380(12) Uani 1 1 d . . .
O5 O 0.6035(3) 0.22800(13) 0.1572(3) 0.0687(12) Uani 1 1 d . . .

loop_
_atom_site_aniso_label
_atom_site_aniso_U_11
_atom_site_aniso_U_22
_atom_site_aniso_U_33
_atom_site_aniso_U_23
_atom_site_aniso_U_13
_atom_site_aniso_U_12
Co1 0.0205(4) 0.0146(4) 0.0643(7) 0.0234(4) 0.0167(4) 0.0012(3)
O2 0.0279(17) 0.0289(16) 0.104(3) 0.0400(18) 0.0280(18) 0.0061(13)
O3 0.0326(17) 0.0252(15) 0.089(3) 0.0303(16) 0.0281(17) 0.0081(13)
O4 0.0277(17) 0.0252(15) 0.090(3) 0.0327(16) 0.0244(17) 0.0012(12)
O1 0.0204(15) 0.0259(15) 0.075(2) 0.0232(15) 0.0147(15) -0.0028(12)
C7 0.0191(19) 0.0076(15) 0.024(2) 0.0019(15) 0.0101(16) -0.0006(13)
C3 0.023(2) 0.0111(16) 0.037(3) 0.0045(16) 0.0163(18) -0.0031(15)
C8 0.0136(18) 0.0081(15) 0.020(2) 0.0018(14) 0.0033(15) 0.0002(13)
C16 0.0205(19) 0.0071(15) 0.022(2) -0.0008(14) 0.0117(16) 0.0004(13)
C15 0.023(2) 0.0060(15) 0.027(2) 0.0026(14) 0.0168(17) 0.0011(14)
C17 0.020(2) 0.0101(16) 0.023(2) -0.0033(14) 0.0169(17) -0.0016(13)
C2 0.019(2) 0.0130(17) 0.039(3) 0.0056(17) 0.0108(18) 0.0002(14)
C14 0.021(2) 0.0143(18) 0.052(3) 0.0077(18) 0.019(2) -0.0028(15)
C10 0.022(2) 0.0134(17) 0.047(3) 0.0116(17) 0.017(2) 0.0008(15)
C13 0.026(2) 0.0159(18) 0.041(3) 0.0151(17) 0.016(2) 0.0012(16)
C6 0.017(2) 0.0110(16) 0.031(2) 0.0027(15) 0.0083(17) 0.0015(14)
C11 0.026(2) 0.0169(18) 0.055(3) 0.0192(19) 0.020(2) 0.0084(16)
C5 0.020(2) 0.0146(17) 0.048(3) 0.0105(18) 0.013(2) -0.0021(15)
C4 0.019(2) 0.0140(18) 0.049(3) 0.0106(18) 0.0132(19) 0.0046(15)
C1 0.029(2) 0.0188(19) 0.042(3) 0.0163(19) 0.011(2) -0.0007(17)
C12 0.020(2) 0.022(2) 0.055(3) 0.017(2) 0.010(2) 0.0006(16)
C9 0.035(3) 0.019(2) 0.062(3) 0.022(2) 0.016(2) 0.0004(19)
O5 0.0286(19) 0.072(3) 0.106(3) 0.039(2) 0.013(2) -0.0097(18)

loop_
_atom_type_symbol
_atom_type_description
_atom_type_scat_dispersion_real
_atom_type_scat_dispersion_imag
_atom_type_scat_source
C C 0.0033 0.0016 'International Tables Vol C Tables 4.2.6.8 and 6.1.1.4'
H H 0.0000 0.0000 'International Tables Vol C Tables 4.2.6.8 and 6.1.1.4'
O O 0.0106 0.0060 'International Tables Vol C Tables 4.2.6.8 and 6.1.1.4'
Co Co 0.3494 0.9721 'International Tables Vol C Tables 4.2.6.8 and 6.1.1.4'

loop_
_geom_angle_atom_site_label_1
_geom_angle_atom_site_label_2
_geom_angle_atom_site_label_3
_geom_angle
_geom_angle_site_symmetry_1
_geom_angle_site_symmetry_3
O3 Co1 O3 180.0 7_655 .
O3 Co1 O5 91.86(14) 7_655 .
O3 Co1 O5 88.14(14) . .
O3 Co1 O5 88.14(14) 7_655 7_655
O3 Co1 O5 91.86(14) . 7_655
O5 Co1 O5 180.0 . 7_655
O3 Co1 O1 93.65(11) 7_655 7_655
O3 Co1 O1 86.35(11) . 7_655
O5 Co1 O1 90.87(14) . 7_655
O5 Co1 O1 89.13(14) 7_655 7_655
O3 Co1 O1 86.35(11) 7_655 .
O3 Co1 O1 93.65(11) . .
O5 Co1 O1 89.13(14) . .
O5 Co1 O1 90.87(14) 7_655 .
O1 Co1 O1 180.0 7_655 .
C1 O3 Co1 142.5(3) . .
C9 O1 Co1 130.7(3) . .
C5 C7 C6 118.5(3) . .
C5 C7 C8 120.1(3) . .
C6 C7 C8 121.4(3) . .
C6 C3 C2 120.4(3) . .
C17 C8 C8 118.0(2) . 2_656
C17 C8 C7 119.0(3) . .
C8 C8 C7 122.87(19) 2_656 .
C17 C16 C16 118.38(19) . 2_656
C17 C16 C15 118.9(3) . 4_645
C16 C16 C15 122.74(18) 2_656 4_645
C13 C15 C14 119.3(3) . .
C13 C15 C16 118.6(3) . 4_655
C14 C15 C16 122.0(3) . 4_655
C16 C17 C8 123.2(3) . .
C4 C2 C3 118.5(3) . .
C4 C2 C1 120.5(3) . .
C3 C2 C1 120.9(3) . .
C11 C14 C15 119.9(4) . .
C12 C10 C11 119.6(3) . .
C12 C10 C9 119.4(4) . .
C11 C10 C9 121.0(4) . .
C15 C13 C12 120.3(4) . .
C3 C6 C7 120.6(3) . .
C14 C11 C10 120.4(4) . .
C4 C5 C7 121.1(3) . .
C5 C4 C2 120.7(3) . .
O3 C1 O4 126.0(3) . .
O3 C1 C2 118.3(3) . .
O4 C1 C2 115.6(3) . .
C10 C12 C13 120.4(4) . .
O1 C9 O2 123.9(4) . .
O1 C9 C10 119.6(4) . .
O2 C9 C10 116.5(4) . .

loop_
_geom_bond_atom_site_label_1
_geom_bond_atom_site_label_2
_geom_bond_distance
_geom_bond_site_symmetry_2
Co1 O3 2.082(3) 7_655
Co1 O3 2.082(3) .
Co1 O5 2.084(4) .
Co1 O5 2.084(4) 7_655
Co1 O1 2.094(3) 7_655
Co1 O1 2.094(3) .
O2 C9 1.273(5) .
O3 C1 1.241(4) .
O4 C1 1.270(5) .
O1 C9 1.245(5) .
C7 C5 1.382(5) .
C7 C6 1.398(5) .
C7 C8 1.489(4) .
C3 C6 1.382(5) .
C3 C2 1.398(5) .
C8 C17 1.391(4) .
C8 C8 1.410(7) 2_656
C16 C17 1.391(4) .
C16 C16 1.392(7) 2_656
C16 C15 1.496(4) 4_645
C15 C13 1.379(5) .
C15 C14 1.387(5) .
C15 C16 1.496(4) 4_655
C2 C4 1.389(5) .
C2 C1 1.496(5) .
C14 C11 1.379(5) .
C10 C12 1.366(5) .
C10 C11 1.385(5) .
C10 C9 1.492(5) .
C13 C12 1.384(5) .
C5 C4 1.380(5) .
